data_4128700
loop_
_publ_author_name
'Duvvuri, Krishnaja'
'Dewese, Kendra R.'
'Parsutkar, Mahesh M.'
'Jing, Stanley M.'
'Mehta, Milauni M.'
'Gallucci, Judith C.'
'RajanBabu, T. V.'

_publ_section_title
;
 Cationic Co(I)-Intermediates for Hydrofunctionalization Reactions: Regio-
 and Enantioselective Cobalt-Catalyzed 1,2-Hydroboration of 1,3-Dienes.
;
_journal_issue 18
_journal_name_full 'Journal of the American Chemical Society'
_journal_page_first 7365
_journal_page_last 7375
_journal_paper_doi 10.1021/jacs.8b13812
_journal_volume 141
_journal_year 2019
_chemical_absolute_configuration rmad
_chemical_formula_moiety 'C87  H90  P6  Cl2  Co2, 4.5(C4 H8 O1)'
_chemical_formula_sum 'C105 H126 Cl2 Co2 O4.5 P6'
_chemical_formula_weight 1834.63
_space_group_IT_number 4
_space_group_name_Hall 'P 2yb'
_space_group_name_H-M_alt 'P 1 21 1'
_symmetry_cell_setting monoclinic
_symmetry_Int_Tables_number 4
_symmetry_space_group_name_Hall 'P 2yb'
_symmetry_space_group_name_H-M 'P 1 21 1'
_atom_sites_solution_hydrogens geom
_atom_sites_solution_primary dual
_audit_conform_dict_location ftp://ftp.iucr.org/pub/cif_core.dic
_audit_conform_dict_name cif_core.dic
_audit_conform_dict_version 2.4.3
_audit_creation_date 2018-02-14T14:13:18-00:00
_audit_creation_method 'WinGX routine CIF_UPDATE'
_cell_angle_alpha 90
_cell_angle_beta 96.094(4)
_cell_angle_gamma 90
_cell_formula_units_Z 2
_cell_length_a 11.3756(17)
_cell_length_b 39.096(6)
_cell_length_c 11.5017(18)
_cell_measurement_reflns_used 9941
_cell_measurement_temperature 150(2)
_cell_measurement_theta_max 25.110
_cell_measurement_theta_min 2.860
_cell_measurement_wavelength 0.71073
_cell_volume 5086.4(13)
_computing_cell_refinement 'SAINT v8.38A (Bruker, 2017)'
_computing_data_collection 'Apex3 v2017.3-0 (Bruker, 2017)'
_computing_data_reduction 'SAINT v8.38A (Bruker, 2017)'
_computing_molecular_graphics 'Ortep for Windows (Farrugia, 2012)'
_computing_publication_material 'WinGX publication routines (Farrugia, 2012)'
_computing_structure_refinement 'SHELXL-2014/7 (Sheldrick, 2014)'
_computing_structure_solution 'SHELXT_2014/5 (Sheldrick, 2015)'
_diffrn_ambient_temperature 150(2)
_diffrn_measured_fraction_theta_full 0.99
_diffrn_measured_fraction_theta_max 0.99
_diffrn_measurement_device_type 'Bruker D8 Venture PHOTON II CPAD'
_diffrn_measurement_method 'omega and phi scans'
_diffrn_radiation_monochromator 'TRIUMPH curved--crystal'
_diffrn_radiation_probe x-ray
_diffrn_radiation_type MoK\a
_diffrn_radiation_wavelength 0.71073
_diffrn_reflns_av_R_equivalents 0.0524
_diffrn_reflns_Laue_measured_fraction_full 0.99
_diffrn_reflns_Laue_measured_fraction_max 0.99
_diffrn_reflns_limit_h_max 13
_diffrn_reflns_limit_h_min -13
_diffrn_reflns_limit_k_max 46
_diffrn_reflns_limit_k_min -46
_diffrn_reflns_limit_l_max 13
_diffrn_reflns_limit_l_min -13
_diffrn_reflns_number 70040
_diffrn_reflns_point_group_measured_fraction_full 0.99
_diffrn_reflns_point_group_measured_fraction_max 0.99
_diffrn_reflns_theta_full 25.19
_diffrn_reflns_theta_max 25.19
_diffrn_reflns_theta_min 2.86
_diffrn_source 'fine--focus tube'
_exptl_absorpt_coefficient_mu 0.522
_exptl_absorpt_correction_T_max 0.745
_exptl_absorpt_correction_T_min 0.576
_exptl_absorpt_correction_type multi-scan
_exptl_absorpt_process_details 'SADABS-2016/2 (Bruker AXS )'
_exptl_crystal_colour blue-green
_exptl_crystal_density_diffrn 1.198
_exptl_crystal_density_method 'not measured'
_exptl_crystal_description plate
_exptl_crystal_F_000 1940
_exptl_crystal_size_max 0.23
_exptl_crystal_size_mid 0.15
_exptl_crystal_size_min 0.08
_platon_squeeze_details
;
TITL shelx     P 21         R = 0.08
CELL   11.3756   39.0960   11.5017     90.00     96.09     90.00
SPGR P21
# Solvent Accessible Volume =       437
# Electrons Found in S.A.V. =       125
# Note: Atoms in Void are Labelled as Cxxx and Qxxx for all Others
C101 0.375 0.399 0.672 !       2.93 eA-3
C102 0.437 0.399 0.621 !       2.62 eA-3
C103 0.273 0.383 0.652 !       2.54 eA-3
C104 0.359 0.431 0.586 !       2.39 eA-3
C105 0.212 0.375 0.737 !       2.17 eA-3
C106 0.797 0.917 0.344 !       2.16 eA-3
C107 0.799 0.880 0.356 !       2.08 eA-3
C108 0.231 0.425 0.626 !       2.04 eA-3
C109 0.684 0.938 0.354 !       1.95 eA-3
C110 0.454 0.406 0.747 !       1.31 eA-3
C111 0.433 0.447 0.542 !       1.22 eA-3
C112 0.474 0.882 0.373 !       1.16 eA-3
C113 0.828 0.938 0.294 !       1.11 eA-3
C114 0.751 0.961 0.277 !       1.06 eA-3
Q115 0.571 0.873 0.423 !       1.01 eA-3
Q116 0.844 0.960 0.280 !       0.96 eA-3
C117 0.066 0.384 0.699 !       0.96 eA-3
Q118 0.690 0.907 0.549 !       0.95 eA-3
Q119 0.421 0.916 0.859 !       0.94 eA-3
Q120 0.499 0.641 0.889 !       0.93 eA-3
C121 0.242 0.421 0.483 !       0.92 eA-3
C122 0.094 0.360 0.711 !       0.91 eA-3
Q123 0.283 0.397 0.489 !       0.90 eA-3
Q124 0.512 0.406 0.480 !       0.90 eA-3
Q125 0.681 0.921 0.560 !       0.89 eA-3
C126 0.124 0.422 0.573 !       0.89 eA-3
Q127 0.742 0.890 0.459 !       0.89 eA-3
Q128 0.574 0.944 0.571 !       0.88 eA-3
C129 0.502 0.421 0.502 !       0.88 eA-3
Q130 0.421 0.962 0.866 !       0.86 eA-3
Q131 0.155 0.357 0.797 !       0.86 eA-3
Q132 0.504 0.937 0.943 !       0.85 eA-3
Q133 0.540 0.413 0.736 !       0.83 eA-3
Q134 0.820 0.888 0.541 !       0.83 eA-3
Q135 0.139 0.487 0.605 !       0.83 eA-3
Q136 0.919 0.798 0.099 !       0.83 eA-3
Q137 0.616 0.819 0.391 !       0.80 eA-3
Q138 0.938 0.827 0.056 !       0.78 eA-3
Q139 0.118 0.430 0.763 !       0.78 eA-3
Q140 0.436 0.299 0.741 !       0.78 eA-3
Q141 0.534 0.931 0.244 !       0.78 eA-3
C142 0.477 0.913 0.406 !       0.76 eA-3
Q143 0.497 0.436 0.131 !       0.75 eA-3
Q144 0.748 0.863 0.436 !       0.75 eA-3
Q145 0.372 0.470 0.517 !       0.75 eA-3
Q146 0.883 0.943 0.448 !       0.75 eA-3
C147 0.345 0.453 0.734 !       0.74 eA-3
Q148 0.531 0.953 0.329 !       0.73 eA-3
Q149 0.280 0.515 0.837 !       0.72 eA-3
Q150 0.657 0.438 0.145 !       0.71 eA-3
Q151 0.952 0.929 0.387 !       0.71 eA-3
Q152 0.601 0.407 0.655 !       0.70 eA-3
Q153 0.624 0.664 0.431 !       0.69 eA-3
Q154 0.714 0.977 0.195 !       0.68 eA-3
Q155 0.888 0.837 0.315 !       0.67 eA-3
Q156 0.724 0.820 0.386 !       0.67 eA-3
Q157 0.389 0.448 0.826 !       0.66 eA-3
Q158 0.576 0.834 0.206 !       0.65 eA-3
Q159 0.654 0.929 0.149 !       0.63 eA-3
Q160 0.643 0.845 0.123 !       0.62 eA-3
Q161 0.390 0.423 0.829 !       0.62 eA-3
Q162 0.130 0.455 0.626 !       0.62 eA-3
Q163 0.962 0.905 0.421 !       0.60 eA-3
Q164 0.811 0.830 0.371 !       0.60 eA-3
C165 0.266 0.359 0.836 !       0.60 eA-3
Q166 0.194 0.936 0.938 !       0.60 eA-3
Q167 0.455 0.140 0.585 !       0.60 eA-3
Q168 0.606 0.408 0.214 !       0.60 eA-3
Q169 0.665 0.437 0.214 !       0.60 eA-3
Q170 0.528 0.381 0.147 !       0.60 eA-3
Q171 0.112 0.370 0.610 !       0.59 eA-3
Q172 0.501 0.343 0.690 !       0.59 eA-3
Q173 0.803 0.813 0.019 !       0.59 eA-3
Q174 0.588 0.916 0.566 !       0.58 eA-3
Q175 0.235 0.503 0.647 !       0.57 eA-3
Q176 0.442 0.133 0.632 !       0.57 eA-3
Q177 0.596 0.671 0.525 !       0.57 eA-3
Q178 0.309 0.881 0.751 !       0.56 eA-3
Q179 0.986 0.854 0.270 !       0.56 eA-3
Q180 0.338 0.898 0.400 !       0.56 eA-3
Q181 0.365 0.109 0.555 !       0.56 eA-3
Q182 0.457 0.843 0.182 !       0.55 eA-3
Q183 0.594 0.440 0.884 !       0.55 eA-3
Q184 0.113 0.126 0.579 !       0.54 eA-3
Q185 0.683 0.312 0.760 !       0.54 eA-3
Q186 0.993 0.939 0.310 !       0.54 eA-3
Q187 0.766 0.928 0.133 !       0.54 eA-3
Q188 0.076 0.368 0.833 !       0.54 eA-3
Q189 0.613 0.508 0.277 !       0.53 eA-3
Q190 0.995 0.919 0.315 !       0.53 eA-3
Q191 0.068 0.290 0.115 !       0.53 eA-3
Q192 0.685 0.801 0.205 !       0.53 eA-3
Q193 0.551 0.359 0.544 !       0.53 eA-3
Q194 0.613 0.462 0.264 !       0.52 eA-3
Q195 0.959 0.891 0.142 !       0.52 eA-3
Q196 0.387 0.101 0.384 !       0.52 eA-3
Q197 0.146 0.673 0.218 !       0.52 eA-3
Q198 0.634 0.824 0.142 !       0.52 eA-3
Q199 0.608 0.367 0.189 !       0.52 eA-3
;
_refine_diff_density_max 0.855
_refine_diff_density_min -0.719
_refine_diff_density_rms 0.107
_refine_ls_abs_structure_details
;
 Refined as an inversion twin.
;
_refine_ls_abs_structure_Flack 0.07(3)
_refine_ls_extinction_method none
_refine_ls_goodness_of_fit_ref 1.108
_refine_ls_hydrogen_treatment constr
_refine_ls_matrix_type full
_refine_ls_number_constraints 0
_refine_ls_number_parameters 1100
_refine_ls_number_reflns 18016
_refine_ls_number_restraints 89
_refine_ls_restrained_S_all 1.108
_refine_ls_R_factor_all 0.0765
_refine_ls_R_factor_gt 0.0727
_refine_ls_shift/su_max 0.011
_refine_ls_shift/su_mean 0
_refine_ls_structure_factor_coef Fsqd
_refine_ls_weighting_details 'w=1/[\s^2^(Fo^2^)+(0.0652P)^2^+22.9801P] where P=(Fo^2^+2Fc^2^)/3'
_refine_ls_weighting_scheme calc
_refine_ls_wR_factor_gt 0.1856
_refine_ls_wR_factor_ref 0.1878
_reflns_number_gt 16948
_reflns_number_total 18016
_reflns_threshold_expression 'I > 2\s(I)'
_cod_data_source_file ja8b13812_si_002.cif
_cod_data_source_block RajanBabu2182
_cod_original_cell_volume 5086.3(13)
_cod_original_sg_symbol_H-M 'P 21'
_cod_original_formula_sum 'C105 H126 Cl2 Co2 O4.50 P6'
_cod_database_code 4128700
_platon_squeeze_void_probe_radius 1.20

loop_
_symmetry_equiv_pos_as_xyz
'x, y, z'
'-x, y+1/2, -z'

loop_
_atom_site_label
_atom_site_type_symbol
_atom_site_fract_x
_atom_site_fract_y
_atom_site_fract_z
_atom_site_U_iso_or_equiv
_atom_site_adp_type
_atom_site_occupancy
_atom_site_calc_flag
C1 C 0.6210(9) 0.3554(3) 0.0873(9) 0.030(2) Uani 1 d
H1 H 0.6512 0.3332 0.1225 0.036 Uiso 1 calc
C2 C 0.7091(9) 0.3662(3) 0.0002(9) 0.029(2) Uani 1 d
H2A H 0.7196 0.3466 -0.0522 0.035 Uiso 1 calc
H2B H 0.7866 0.3707 0.0453 0.035 Uiso 1 calc
C3 C 0.6750(10) 0.3987(3) -0.0787(9) 0.030(2) Uani 1 d
H3 H 0.5874 0.3988 -0.0994 0.036 Uiso 1 calc
C4 C 0.4988(10) 0.3481(3) 0.0275(11) 0.042(3) Uani 1 d
H4A H 0.4466 0.3414 0.086 0.062 Uiso 1 calc
H4B H 0.4675 0.3687 -0.0132 0.062 Uiso 1 calc
H4C H 0.5031 0.3295 -0.0291 0.062 Uiso 1 calc
C5 C 0.7341(12) 0.3953(3) -0.1913(9) 0.046(3) Uani 1 d
H5A H 0.7141 0.4152 -0.2414 0.069 Uiso 1 calc
H5B H 0.8201 0.3941 -0.1723 0.069 Uiso 1 calc
H5C H 0.7062 0.3744 -0.2326 0.069 Uiso 1 calc
C6 C 0.7477(10) 0.3753(2) 0.3099(10) 0.033(2) Uani 1 d
C7 C 0.8403(11) 0.3538(3) 0.2868(12) 0.043(3) Uani 1 d
H7 H 0.8351 0.3416 0.2151 0.052 Uiso 1 calc
C8 C 0.9383(11) 0.3501(3) 0.3648(15) 0.057(4) Uani 1 d
H8 H 1.0003 0.3357 0.3449 0.069 Uiso 1 calc
C9 C 0.9508(13) 0.3665(3) 0.4715(14) 0.055(3) Uani 1 d
H9 H 1.0197 0.3634 0.5248 0.066 Uiso 1 calc
C10 C 0.8607(13) 0.3875(3) 0.4985(12) 0.052(3) Uani 1 d
H10 H 0.867 0.3991 0.5714 0.063 Uiso 1 calc
C11 C 0.7585(9) 0.3918(3) 0.4184(9) 0.033(2) Uani 1 d
H11 H 0.6964 0.4061 0.4386 0.039 Uiso 1 calc
C12 C 0.5035(8) 0.3654(3) 0.2887(8) 0.027(2) Uani 1 d
C13 C 0.3945(11) 0.3800(4) 0.2843(14) 0.061(4) Uani 1 d
H13 H 0.3815 0.4014 0.2462 0.073 Uiso 1 calc
C14 C 0.2996(11) 0.3642(5) 0.3349(17) 0.081(6) Uani 1 d
H14 H 0.2243 0.3749 0.3306 0.097 Uiso 1 calc
C15 C 0.3186(14) 0.3332(4) 0.3901(14) 0.070(5) Uani 1 d
H15 H 0.2559 0.3221 0.4235 0.084 Uiso 1 calc
C16 C 0.4280(13) 0.3184(3) 0.3969(12) 0.054(3) Uani 1 d
H16 H 0.441 0.2974 0.4375 0.064 Uiso 1 calc
C17 C 0.5202(12) 0.3334(3) 0.3460(11) 0.046(3) Uani 1 d
H17 H 0.5946 0.3222 0.3494 0.055 Uiso 1 calc
C18 C 0.8748(9) 0.4339(2) 0.0484(9) 0.029(2) Uani 1 d
C19 C 0.9168(8) 0.4289(3) 0.1632(9) 0.028(2) Uani 1 d
H19 H 0.8634 0.4291 0.2214 0.034 Uiso 1 calc
C20 C 1.0358(10) 0.4235(3) 0.1953(12) 0.045(3) Uani 1 d
H20 H 1.0624 0.4199 0.2754 0.054 Uiso 1 calc
C21 C 1.1148(12) 0.4233(4) 0.1169(16) 0.061(4) Uani 1 d
H21 H 1.1964 0.4197 0.1408 0.073 Uiso 1 calc
C22 C 1.0742(11) 0.4283(3) -0.0011(15) 0.058(4) Uani 1 d
H22 H 1.129 0.4276 -0.0579 0.069 Uiso 1 calc
C23 C 0.9578(10) 0.4342(3) -0.0361(11) 0.043(3) Uani 1 d
H23 H 0.9321 0.4385 -0.1161 0.052 Uiso 1 calc
C24 C 0.7003(9) 0.4728(3) -0.0913(8) 0.026(2) Uani 1 d
C25 C 0.7789(9) 0.5001(3) -0.0839(8) 0.028(2) Uani 1 d
H25 H 0.8484 0.4991 -0.0304 0.033 Uiso 1 calc
C26 C 0.7573(12) 0.5290(3) -0.1539(9) 0.040(3) Uani 1 d
H26 H 0.8115 0.5476 -0.1463 0.048 Uiso 1 calc
C27 C 0.6606(13) 0.5310(3) -0.2322(9) 0.047(3) Uani 1 d
H27 H 0.6485 0.5506 -0.2813 0.056 Uiso 1 calc
C28 C 0.5771(11) 0.5041(3) -0.2413(9) 0.041(3) Uani 1 d
H28 H 0.5072 0.5056 -0.2942 0.049 Uiso 1 calc
C29 C 0.5992(11) 0.4752(3) -0.1716(9) 0.037(3) Uani 1 d
H29 H 0.5445 0.4568 -0.1786 0.044 Uiso 1 calc
C30 C 0.6511(8) 0.5242(2) 0.1940(7) 0.0207(19) Uani 1 d
H30 H 0.7233 0.5194 0.1541 0.025 Uiso 1 calc
C31 C 0.6806(9) 0.5551(2) 0.2745(8) 0.0226(19) Uani 1 d
H31A H 0.7347 0.5476 0.3428 0.027 Uiso 1 calc
H31B H 0.6069 0.5633 0.3038 0.027 Uiso 1 calc
C32 C 0.7389(9) 0.5855(2) 0.2144(8) 0.024(2) Uani 1 d
H32 H 0.6796 0.5948 0.152 0.029 Uiso 1 calc
C33 C 0.5513(9) 0.5322(3) 0.0973(8) 0.028(2) Uani 1 d
H33A H 0.535 0.512 0.0479 0.042 Uiso 1 calc
H33B H 0.4798 0.5386 0.1327 0.042 Uiso 1 calc
H33C H 0.5753 0.5512 0.0494 0.042 Uiso 1 calc
C34 C 0.8464(9) 0.5739(3) 0.1569(9) 0.028(2) Uani 1 d
H34A H 0.8809 0.5936 0.12 0.041 Uiso 1 calc
H34B H 0.9051 0.5641 0.2162 0.041 Uiso 1 calc
H34C H 0.8226 0.5566 0.0974 0.041 Uiso 1 calc
C35 C 0.7330(8) 0.4820(2) 0.3872(8) 0.0208(18) Uani 1 d
C36 C 0.8531(9) 0.4853(3) 0.3640(9) 0.030(2) Uani 1 d
H36 H 0.8699 0.4895 0.2861 0.036 Uiso 1 calc
C37 C 0.9441(11) 0.4827(3) 0.4499(10) 0.041(3) Uani 1 d
H37 H 1.0229 0.485 0.4306 0.049 Uiso 1 calc
C38 C 0.9243(10) 0.4766(3) 0.5671(10) 0.040(3) Uani 1 d
H38 H 0.9884 0.4747 0.6268 0.048 Uiso 1 calc
C39 C 0.8092(10) 0.4734(3) 0.5923(9) 0.036(2) Uani 1 d
H39 H 0.7934 0.4696 0.6707 0.043 Uiso 1 calc
C40 C 0.7160(10) 0.4757(3) 0.5046(8) 0.029(2) Uani 1 d
H40 H 0.6377 0.4729 0.5246 0.035 Uiso 1 calc
C41 C 0.4824(7) 0.4947(2) 0.3414(7) 0.0191(18) Uani 1 d
C42 C 0.3761(9) 0.4800(3) 0.2960(9) 0.035(2) Uani 1 d
H42 H 0.3743 0.4648 0.2315 0.042 Uiso 1 calc
C43 C 0.2722(10) 0.4877(3) 0.3449(12) 0.047(3) Uani 1 d
H43 H 0.2002 0.4769 0.3158 0.056 Uiso 1 calc
C44 C 0.2740(9) 0.5111(3) 0.4367(9) 0.037(3) Uani 1 d
H44 H 0.2033 0.5164 0.4699 0.044 Uiso 1 calc
C45 C 0.3793(9) 0.5265(3) 0.4787(8) 0.029(2) Uani 1 d
H45 H 0.3801 0.5426 0.5406 0.035 Uiso 1 calc
C46 C 0.4834(8) 0.5188(2) 0.4328(8) 0.0231(19) Uani 1 d
H46 H 0.5551 0.5297 0.4624 0.028 Uiso 1 calc
C47 C 0.8918(8) 0.6004(3) 0.4248(7) 0.0237(19) Uani 1 d
C48 C 0.8618(9) 0.5831(3) 0.5238(8) 0.028(2) Uani 1 d
H48 H 0.7818 0.5824 0.5403 0.033 Uiso 1 calc
C49 C 0.9493(10) 0.5668(3) 0.5987(9) 0.036(2) Uani 1 d
H49 H 0.927 0.5548 0.6648 0.043 Uiso 1 calc
C50 C 1.0665(10) 0.5676(3) 0.5796(9) 0.035(2) Uani 1 d
H50 H 1.1254 0.5567 0.6316 0.042 Uiso 1 calc
C51 C 1.0953(10) 0.5849(3) 0.4814(9) 0.037(2) Uani 1 d
H51 H 1.1758 0.5861 0.4668 0.045 Uiso 1 calc
C52 C 1.0100(9) 0.6005(3) 0.4037(8) 0.031(2) Uani 1 d
H52 H 1.0326 0.6114 0.3356 0.037 Uiso 1 calc
C53 C 0.8491(9) 0.6525(2) 0.2524(9) 0.027(2) Uani 1 d
C54 C 0.8268(9) 0.6591(3) 0.1338(10) 0.033(2) Uani 1 d
H54 H 0.7732 0.645 0.0865 0.039 Uiso 1 calc
C55 C 0.8826(12) 0.6865(3) 0.0827(12) 0.050(3) Uani 1 d
H55 H 0.8645 0.6912 0.0017 0.06 Uiso 1 calc
C56 C 0.9622(11) 0.7063(3) 0.1485(12) 0.046(3) Uani 1 d
H56 H 0.9996 0.7247 0.1125 0.055 Uiso 1 calc
C57 C 0.9908(12) 0.7002(3) 0.2704(12) 0.049(3) Uani 1 d
H57 H 1.047 0.7139 0.3163 0.059 Uiso 1 calc
C58 C 0.9329(10) 0.6732(3) 0.3197(10) 0.037(3) Uani 1 d
H58 H 0.9502 0.6686 0.4008 0.044 Uiso 1 calc
C59 C 0.3967(9) 0.6908(3) 0.4501(9) 0.032(2) Uani 1 d
H59 H 0.3411 0.7068 0.4043 0.038 Uiso 1 calc
C60 C 0.4782(11) 0.7131(3) 0.5336(9) 0.035(3) Uani 1 d
H60A H 0.5245 0.7278 0.4854 0.042 Uiso 1 calc
H60B H 0.4275 0.7284 0.5754 0.042 Uiso 1 calc
C61 C 0.5656(10) 0.6957(3) 0.6257(9) 0.035(2) Uani 1 d
H61 H 0.5237 0.6759 0.6579 0.042 Uiso 1 calc
C62 C 0.3191(12) 0.6665(3) 0.5151(10) 0.044(3) Uani 1 d
H62A H 0.2689 0.6529 0.4581 0.066 Uiso 1 calc
H62B H 0.3699 0.6512 0.566 0.066 Uiso 1 calc
H62C H 0.2693 0.68 0.5625 0.066 Uiso 1 calc
C63 C 0.6005(11) 0.7205(3) 0.7276(10) 0.042(3) Uani 1 d
H63A H 0.6564 0.7092 0.786 0.063 Uiso 1 calc
H63B H 0.6377 0.7409 0.698 0.063 Uiso 1 calc
H63C H 0.5297 0.7272 0.7636 0.063 Uiso 1 calc
C64 C 0.3561(8) 0.6435(3) 0.2621(8) 0.028(2) Uani 1 d
C65 C 0.3572(10) 0.6070(3) 0.2754(9) 0.036(2) Uani 1 d
H65 H 0.4188 0.5959 0.3236 0.044 Uiso 1 calc
C66 C 0.2655(9) 0.5881(3) 0.2161(8) 0.034(2) Uani 1 d
H66 H 0.2624 0.5641 0.2276 0.041 Uiso 1 calc
C67 C 0.1803(12) 0.6036(3) 0.1417(10) 0.046(3) Uani 1 d
H67 H 0.1216 0.5899 0.099 0.055 Uiso 1 calc
C68 C 0.1773(10) 0.6383(3) 0.1271(10) 0.043(3) Uani 1 d
H68 H 0.1167 0.649 0.0767 0.051 Uiso 1 calc
C69 C 0.2681(9) 0.6576(3) 0.1902(10) 0.036(2) Uani 1 d
H69 H 0.2668 0.6818 0.1814 0.043 Uiso 1 calc
C70 C 0.4993(9) 0.7008(3) 0.2333(8) 0.031(2) Uani 1 d
C71 C 0.5514(13) 0.6898(4) 0.1359(11) 0.055(4) Uani 1 d
H71 H 0.5692 0.6662 0.1282 0.066 Uiso 1 calc
C72 C 0.5781(15) 0.7125(5) 0.0498(12) 0.069(5) Uani 1 d
H72 H 0.6185 0.7048 -0.0135 0.082 Uiso 1 calc
C73 C 0.5454(15) 0.7463(4) 0.0571(14) 0.071(5) Uani 1 d
H73 H 0.5621 0.7619 -0.0023 0.085 Uiso 1 calc
C74 C 0.4889(15) 0.7576(4) 0.1494(12) 0.062(4) Uani 1 d
H74 H 0.4635 0.7807 0.1525 0.075 Uiso 1 calc
C75 C 0.4689(13) 0.7345(3) 0.2401(10) 0.049(3) Uani 1 d
H75 H 0.4339 0.7426 0.3064 0.059 Uiso 1 calc
C76 C 0.7728(10) 0.7173(3) 0.5221(9) 0.034(2) Uani 1 d
C77 C 0.7529(11) 0.7290(3) 0.4078(10) 0.038(3) Uani 1 d
H77 H 0.7055 0.7161 0.3507 0.046 Uiso 1 calc
C78 C 0.8031(12) 0.7600(3) 0.3768(12) 0.050(3) Uani 1 d
H78 H 0.7858 0.7687 0.2997 0.061 Uiso 1 calc
C79 C 0.8778(11) 0.7781(3) 0.4579(13) 0.048(3) Uani 1 d
H79 H 0.9151 0.7986 0.4361 0.057 Uiso 1 calc
C80 C 0.8966(13) 0.7661(3) 0.5692(14) 0.059(4) Uani 1 d
H80 H 0.9457 0.7787 0.6258 0.07 Uiso 1 calc
C81 C 0.8459(11) 0.7360(3) 0.6020(11) 0.044(3) Uani 1 d
H81 H 0.8614 0.7281 0.6802 0.052 Uiso 1 calc
C82 C 0.7914(9) 0.6600(3) 0.6806(8) 0.030(2) Uani 1 d
C83 C 0.9136(13) 0.6600(3) 0.6808(11) 0.051(3) Uani 1 d
H83 H 0.949 0.6721 0.6219 0.061 Uiso 1 calc
C84 C 0.9832(13) 0.6426(3) 0.7658(11) 0.054(4) Uani 1 d
H84 H 1.0667 0.6434 0.7658 0.064 Uiso 1 calc
C85 C 0.9350(14) 0.6236(3) 0.8527(11) 0.056(4) Uani 1 d
H85 H 0.9837 0.6118 0.9119 0.068 Uiso 1 calc
C86 C 0.8127(15) 0.6229(3) 0.8480(10) 0.057(4) Uani 1 d
H86 H 0.7778 0.6097 0.9046 0.069 Uiso 1 calc
C87 C 0.7398(12) 0.6403(3) 0.7656(8) 0.040(3) Uani 1 d
H87 H 0.6564 0.6392 0.7655 0.048 Uiso 1 calc
P1 P 0.6160(2) 0.38593(6) 0.2110(2) 0.0236(5) Uani 1 d
P2 P 0.7169(2) 0.43754(7) 0.0123(2) 0.0222(5) Uani 1 d
P3 P 0.6158(2) 0.48382(6) 0.26992(19) 0.0190(5) Uani 1 d
P4 P 0.7723(2) 0.61982(6) 0.32844(19) 0.0212(5) Uani 1 d
P5 P 0.6959(2) 0.67802(6) 0.5580(2) 0.0256(5) Uani 1 d
P6 P 0.4761(2) 0.66762(7) 0.3419(2) 0.0253(5) Uani 1 d
Cl1 Cl 0.4107(2) 0.43829(7) 0.0203(2) 0.0328(5) Uani 1 d
Cl2 Cl 0.5472(2) 0.59947(6) 0.5536(2) 0.0300(5) Uani 1 d
Co1 Co 0.57994(10) 0.43913(3) 0.13991(10) 0.0202(3) Uani 1 d
Co2 Co 0.62447(11) 0.63665(3) 0.43490(10) 0.0222(3) Uani 1 d
O1A O 0.6855(12) 0.2845(3) 0.5443(11) 0.087(4) Uani 1 d
C1A C 0.6748(17) 0.3118(4) 0.6237(15) 0.074(5) Uani 1 d
H1A1 H 0.5967 0.3111 0.6543 0.089 Uiso 1 calc
H1A2 H 0.6834 0.3341 0.5846 0.089 Uiso 1 calc
C2A C 0.774(3) 0.3068(5) 0.7222(17) 0.139(12) Uani 1 d
H2A1 H 0.8246 0.3273 0.7313 0.166 Uiso 1 calc
H2A2 H 0.7406 0.3024 0.7971 0.166 Uiso 1 calc
C3A C 0.8412(15) 0.2770(6) 0.6880(16) 0.084(5) Uani 1 d
H3A1 H 0.8219 0.2563 0.7318 0.1 Uiso 1 calc
H3A2 H 0.9273 0.2812 0.7016 0.1 Uiso 1 calc
C4A C 0.8023(14) 0.2733(5) 0.5621(16) 0.082(5) Uani 1 d
H4A1 H 0.8528 0.2873 0.5155 0.098 Uiso 1 calc
H4A2 H 0.8078 0.2491 0.538 0.098 Uiso 1 calc
O1B O 0.9658(11) 0.0378(4) 0.0148(10) 0.086(4) Uani 1 d
C1B C 0.9185(17) 0.0296(5) 0.1186(14) 0.084(6) Uani 1 d
H1B1 H 0.9786 0.0166 0.1691 0.101 Uiso 1 calc
H1B2 H 0.9039 0.0512 0.1597 0.101 Uiso 1 calc
C2B C 0.815(3) 0.0110(6) 0.107(3) 0.153(14) Uani 1 d
H2B1 H 0.7541 0.0214 0.1509 0.183 Uiso 1 calc
H2B2 H 0.8286 -0.013 0.1324 0.183 Uiso 1 calc
C3B C 0.7856(17) 0.0138(6) -0.020(2) 0.112(9) Uani 1 d
H3B1 H 0.7334 0.0337 -0.039 0.135 Uiso 1 calc
H3B2 H 0.7443 -0.0071 -0.0509 0.135 Uiso 1 calc
C4B C 0.8992(15) 0.0181(5) -0.0715(16) 0.081(5) Uani 1 d
H4B1 H 0.9373 -0.0042 -0.083 0.097 Uiso 1 calc
H4B2 H 0.8876 0.0304 -0.1471 0.097 Uiso 1 calc
O1C O 0.6955(18) 0.1426(5) 0.1771(15) 0.139(7) Uani 1 d
C1C C 0.598(2) 0.1511(6) 0.103(2) 0.108(8) Uani 1 d
H1C1 H 0.6233 0.164 0.0354 0.13 Uiso 1 calc
H1C2 H 0.5459 0.166 0.1438 0.13 Uiso 1 calc
C2C C 0.532(2) 0.1198(7) 0.0596(19) 0.125(9) Uani 1 d
H2C1 H 0.4463 0.1226 0.0626 0.149 Uiso 1 calc
H2C2 H 0.5475 0.1142 -0.0215 0.149 Uiso 1 calc
C3C C 0.581(2) 0.0935(6) 0.1417(17) 0.101(7) Uani 1 d
H3C1 H 0.5242 0.0878 0.1985 0.121 Uiso 1 calc
H3C2 H 0.599 0.0723 0.0995 0.121 Uiso 1 calc
C4C C 0.684(3) 0.1077(5) 0.199(3) 0.142(11) Uani 1 d
H4C1 H 0.685 0.1041 0.284 0.17 Uiso 1 calc
H4C2 H 0.7535 0.0956 0.173 0.17 Uiso 1 calc
O1D O 0.767(2) 0.2747(4) 0.1079(18) 0.178(10) Uani 1 d
C1D C 0.813(3) 0.2487(7) 0.0417(17) 0.124(10) Uani 1 d
H1D1 H 0.7488 0.2376 -0.009 0.149 Uiso 1 calc
H1D2 H 0.8695 0.2588 -0.009 0.149 Uiso 1 calc
C2D C 0.871(3) 0.2249(7) 0.115(2) 0.135(11) Uani 1 d
H2D1 H 0.9561 0.2303 0.1301 0.161 Uiso 1 calc
H2D2 H 0.8617 0.2016 0.0807 0.161 Uiso 1 calc
C3D C 0.811(2) 0.2276(5) 0.2237(16) 0.093(6) Uani 1 d
H3D1 H 0.7546 0.2085 0.2289 0.111 Uiso 1 calc
H3D2 H 0.8698 0.2271 0.2937 0.111 Uiso 1 calc
C4D C 0.750(2) 0.2599(5) 0.2144(18) 0.096(6) Uani 1 d
H4D1 H 0.6646 0.2564 0.2198 0.115 Uiso 1 calc
H4D2 H 0.7813 0.2752 0.2792 0.115 Uiso 1 calc
O1E O 0.1808(18) 0.2916(7) 0.0871(15) 0.083(7) Uani 0.5 d
C1E C 0.077(2) 0.3056(9) 0.124(2) 0.070(8) Uani 0.5 d
H1E1 H 0.0944 0.3186 0.1977 0.084 Uiso 0.5 calc
H1E2 H 0.018 0.2877 0.1345 0.084 Uiso 0.5 calc
C2E C 0.040(3) 0.3274(10) 0.030(3) 0.100(10) Uani 0.5 d
H2E1 H 0.075 0.3504 0.0428 0.12 Uiso 0.5 calc
H2E2 H -0.0476 0.3297 0.0221 0.12 Uiso 0.5 calc
C3E C 0.076(3) 0.3126(11) -0.073(3) 0.103(11) Uani 0.5 d
H3E1 H 0.0175 0.2958 -0.1075 0.123 Uiso 0.5 calc
H3E2 H 0.0882 0.3303 -0.132 0.123 Uiso 0.5 calc
C4E C 0.184(2) 0.2965(11) -0.033(2) 0.079(9) Uani 0.5 d
H4E1 H 0.1906 0.2743 -0.0732 0.094 Uiso 0.5 calc
H4E2 H 0.2514 0.3111 -0.0481 0.094 Uiso 0.5 calc

loop_
_atom_site_aniso_label
_atom_site_aniso_U_11
_atom_site_aniso_U_22
_atom_site_aniso_U_33
_atom_site_aniso_U_23
_atom_site_aniso_U_13
_atom_site_aniso_U_12
C1 0.034(6) 0.028(5) 0.029(5) -0.001(4) 0.011(4) 0.000(4)
C2 0.019(5) 0.034(5) 0.034(6) -0.010(4) 0.001(4) 0.000(4)
C3 0.038(6) 0.031(5) 0.024(5) -0.002(4) 0.019(4) 0.001(4)
C4 0.036(6) 0.039(6) 0.050(7) -0.009(5) 0.004(5) -0.012(5)
C5 0.069(9) 0.054(7) 0.019(5) -0.012(5) 0.021(5) -0.004(6)
C6 0.033(6) 0.020(5) 0.049(6) 0.010(4) 0.018(5) -0.001(4)
C7 0.052(8) 0.029(6) 0.052(7) 0.004(5) 0.020(6) 0.002(5)
C8 0.031(7) 0.039(7) 0.102(12) 0.029(7) 0.009(7) 0.016(5)
C9 0.050(8) 0.042(7) 0.068(9) 0.017(7) -0.012(7) 0.001(6)
C10 0.069(9) 0.037(7) 0.050(7) 0.007(6) 0.006(7) -0.001(6)
C11 0.029(6) 0.030(6) 0.038(6) 0.008(5) -0.001(4) 0.004(4)
C12 0.016(5) 0.041(6) 0.023(5) 0.003(4) -0.002(4) -0.008(4)
C13 0.027(6) 0.071(9) 0.089(11) 0.047(8) 0.025(7) 0.006(6)
C14 0.019(6) 0.107(13) 0.121(15) 0.055(12) 0.026(8) 0.007(7)
C15 0.053(9) 0.089(11) 0.071(10) 0.035(9) 0.018(8) -0.026(8)
C16 0.059(9) 0.045(7) 0.061(8) 0.014(6) 0.023(7) -0.014(6)
C17 0.051(8) 0.035(6) 0.056(8) -0.006(5) 0.022(6) -0.007(5)
C18 0.032(5) 0.025(5) 0.032(5) 0.005(4) 0.012(4) 0.011(4)
C19 0.013(4) 0.037(6) 0.034(5) 0.001(4) 0.000(4) 0.001(4)
C20 0.026(6) 0.048(7) 0.059(8) 0.014(6) -0.005(5) -0.010(5)
C21 0.027(6) 0.052(8) 0.109(13) 0.019(8) 0.028(8) 0.000(6)
C22 0.032(7) 0.055(8) 0.092(11) 0.018(7) 0.033(7) 0.017(6)
C23 0.041(6) 0.040(6) 0.054(7) 0.008(5) 0.025(6) 0.007(5)
C24 0.034(6) 0.036(5) 0.009(4) 0.002(4) 0.006(4) 0.007(4)
C25 0.029(5) 0.041(6) 0.014(4) 0.005(4) 0.006(4) 0.005(4)
C26 0.067(8) 0.033(6) 0.024(5) 0.007(4) 0.026(6) 0.007(5)
C27 0.079(10) 0.043(7) 0.023(5) 0.012(5) 0.026(6) 0.022(6)
C28 0.040(6) 0.062(8) 0.019(5) 0.003(5) -0.003(4) 0.013(6)
C29 0.046(7) 0.039(6) 0.027(5) 0.000(4) 0.010(5) 0.003(5)
C30 0.016(4) 0.031(5) 0.017(4) 0.002(4) 0.009(3) 0.000(4)
C31 0.031(5) 0.022(5) 0.016(4) -0.005(4) 0.006(4) -0.002(4)
C32 0.034(5) 0.027(5) 0.013(4) 0.001(4) 0.010(4) 0.000(4)
C33 0.022(5) 0.035(5) 0.025(5) 0.001(4) -0.004(4) 0.001(4)
C34 0.028(5) 0.031(5) 0.027(5) -0.006(4) 0.015(4) -0.004(4)
C35 0.017(4) 0.024(4) 0.021(4) -0.001(4) -0.001(3) 0.002(4)
C36 0.021(5) 0.041(6) 0.027(5) -0.002(4) 0.002(4) 0.003(4)
C37 0.035(6) 0.049(7) 0.037(6) -0.007(5) -0.001(5) -0.007(5)
C38 0.035(6) 0.049(7) 0.032(6) -0.006(5) -0.013(5) 0.009(5)
C39 0.041(6) 0.039(6) 0.026(5) 0.004(4) 0.005(5) 0.013(5)
C40 0.035(6) 0.034(6) 0.020(5) 0.000(4) 0.009(4) 0.003(4)
C41 0.011(4) 0.035(5) 0.012(4) 0.004(3) 0.004(3) 0.000(4)
C42 0.020(5) 0.049(6) 0.037(6) -0.014(5) 0.013(4) -0.006(5)
C43 0.027(6) 0.053(7) 0.063(8) -0.023(6) 0.020(6) -0.012(5)
C44 0.020(5) 0.060(7) 0.032(6) -0.011(5) 0.010(4) 0.001(5)
C45 0.021(5) 0.048(6) 0.019(5) -0.002(4) 0.005(4) 0.003(4)
C46 0.021(5) 0.032(5) 0.017(4) 0.003(4) 0.007(4) 0.003(4)
C47 0.027(5) 0.034(5) 0.010(4) -0.007(4) -0.001(3) -0.004(4)
C48 0.025(5) 0.033(5) 0.026(5) -0.003(4) 0.005(4) 0.000(4)
C49 0.045(7) 0.039(6) 0.021(5) -0.004(4) -0.004(5) 0.005(5)
C50 0.034(6) 0.050(7) 0.022(5) -0.005(5) 0.008(4) 0.006(5)
C51 0.025(5) 0.057(7) 0.029(5) -0.007(5) 0.005(4) -0.006(5)
C52 0.022(5) 0.050(6) 0.022(5) 0.003(4) 0.008(4) 0.000(5)
C53 0.031(5) 0.022(5) 0.028(5) -0.001(4) 0.012(4) 0.003(4)
C54 0.028(5) 0.034(6) 0.038(6) 0.005(5) 0.010(5) -0.001(4)
C55 0.067(9) 0.037(6) 0.052(8) 0.016(6) 0.034(7) 0.004(6)
C56 0.048(7) 0.029(6) 0.067(9) 0.006(6) 0.031(7) -0.005(5)
C57 0.059(8) 0.027(6) 0.067(9) -0.010(6) 0.032(7) -0.010(5)
C58 0.046(7) 0.031(6) 0.035(6) -0.010(5) 0.012(5) -0.011(5)
C59 0.028(5) 0.036(6) 0.033(5) 0.008(4) 0.013(4) 0.012(4)
C60 0.052(7) 0.031(5) 0.026(5) 0.000(4) 0.018(5) 0.011(5)
C61 0.048(7) 0.037(6) 0.022(5) -0.007(4) 0.019(5) 0.007(5)
C62 0.056(8) 0.042(7) 0.038(6) 0.005(5) 0.025(6) -0.002(6)
C63 0.044(7) 0.052(7) 0.031(6) -0.006(5) 0.008(5) 0.008(5)
C64 0.013(4) 0.052(7) 0.021(5) 0.002(4) 0.011(4) 0.003(4)
C65 0.041(6) 0.041(6) 0.028(5) 0.007(5) 0.006(5) 0.000(5)
C66 0.030(6) 0.053(7) 0.022(5) 0.008(5) 0.013(4) 0.000(5)
C67 0.055(8) 0.057(8) 0.027(6) -0.002(5) 0.012(5) -0.013(6)
C68 0.032(6) 0.055(7) 0.041(6) 0.001(6) 0.004(5) 0.012(6)
C69 0.018(5) 0.050(7) 0.039(6) 0.003(5) -0.001(4) 0.006(5)
C70 0.025(5) 0.049(6) 0.016(5) 0.003(4) -0.010(4) 0.003(4)
C71 0.078(10) 0.057(8) 0.033(6) 0.016(6) 0.026(6) 0.011(7)
C72 0.079(11) 0.100(12) 0.034(7) 0.027(7) 0.037(7) 0.002(9)
C73 0.077(11) 0.082(11) 0.058(9) 0.043(8) 0.033(8) 0.010(9)
C74 0.089(12) 0.054(8) 0.043(8) 0.026(6) 0.006(7) 0.000(8)
C75 0.079(10) 0.050(7) 0.020(5) 0.016(5) 0.005(6) -0.002(7)
C76 0.043(6) 0.032(5) 0.028(5) 0.000(4) 0.008(5) 0.002(5)
C77 0.047(7) 0.033(6) 0.037(6) -0.002(5) 0.020(5) 0.003(5)
C78 0.059(8) 0.044(7) 0.051(8) 0.007(6) 0.017(6) -0.005(6)
C79 0.043(7) 0.031(6) 0.072(9) 0.003(6) 0.020(6) -0.005(5)
C80 0.062(9) 0.044(7) 0.067(9) -0.016(7) -0.008(7) -0.005(6)
C81 0.054(8) 0.036(6) 0.042(7) -0.011(5) 0.007(6) -0.005(5)
C82 0.034(6) 0.037(6) 0.015(4) -0.012(4) -0.010(4) 0.002(4)
C83 0.072(10) 0.038(7) 0.044(7) -0.008(5) 0.013(7) -0.003(6)
C84 0.059(8) 0.048(8) 0.047(7) -0.014(6) -0.025(6) 0.012(6)
C85 0.079(11) 0.050(8) 0.033(6) -0.012(6) -0.026(7) 0.024(7)
C86 0.104(13) 0.042(7) 0.021(6) 0.000(5) -0.017(6) 0.014(7)
C87 0.061(8) 0.040(6) 0.018(5) -0.005(4) -0.002(5) 0.015(6)
P1 0.0214(12) 0.0256(12) 0.0244(12) 0.0011(10) 0.0056(10) -0.0014(10)
P2 0.0212(11) 0.0274(11) 0.0188(11) -0.0009(10) 0.0051(9) 0.0001(10)
P3 0.0165(11) 0.0256(11) 0.0153(11) -0.0010(9) 0.0038(8) -0.0020(9)
P4 0.0243(12) 0.0255(12) 0.0147(11) -0.0013(9) 0.0064(9) -0.0009(10)
P5 0.0357(14) 0.0276(12) 0.0135(11) -0.0015(9) 0.0021(10) 0.0015(10)
P6 0.0263(13) 0.0333(13) 0.0174(11) 0.0039(10) 0.0070(10) 0.0046(10)
Cl1 0.0252(11) 0.0472(14) 0.0254(11) -0.0059(11) 0.0002(9) 0.0007(12)
Cl2 0.0368(13) 0.0328(12) 0.0217(11) 0.0049(9) 0.0098(10) -0.0026(10)
Co1 0.0172(6) 0.0253(6) 0.0188(6) -0.0025(5) 0.0048(5) -0.0009(5)
Co2 0.0277(7) 0.0254(6) 0.0147(6) 0.0001(5) 0.0077(5) 0.0016(5)
O1A 0.098(10) 0.088(9) 0.078(8) 0.002(7) 0.022(7) 0.008(7)
C1A 0.089(13) 0.042(8) 0.091(12) -0.003(8) 0.005(10) 0.011(8)
C2A 0.28(4) 0.049(10) 0.066(12) -0.018(9) -0.062(17) 0.024(15)
C3A 0.053(10) 0.120(16) 0.078(12) 0.003(11) 0.011(9) 0.015(10)
C4A 0.057(10) 0.107(14) 0.083(12) -0.017(11) 0.013(9) -0.007(10)
O1B 0.077(8) 0.111(10) 0.070(8) -0.007(7) 0.002(6) -0.006(7)
C1B 0.090(14) 0.107(15) 0.060(10) -0.001(10) 0.036(10) 0.022(12)
C2B 0.23(3) 0.090(16) 0.17(3) -0.064(17) 0.15(3) -0.063(19)
C3B 0.055(11) 0.132(19) 0.15(2) 0.065(17) -0.013(12) -0.032(11)
C4B 0.058(10) 0.082(12) 0.097(14) -0.002(10) -0.018(9) -0.001(9)
O1C 0.179(19) 0.140(16) 0.091(11) -0.002(11) -0.014(12) -0.021(14)
C1C 0.117(19) 0.117(18) 0.085(15) -0.040(13) -0.010(14) -0.004(14)
C2C 0.124(19) 0.16(2) 0.076(13) -0.017(15) -0.063(13) 0.025(17)
C3C 0.128(19) 0.105(16) 0.065(11) -0.005(11) -0.009(12) -0.024(15)
C4C 0.18(3) 0.076(16) 0.17(3) -0.011(17) 0.04(2) -0.010(17)
O1D 0.27(3) 0.094(12) 0.18(2) 0.029(13) 0.11(2) 0.077(15)
C1D 0.16(2) 0.16(2) 0.053(11) -0.003(13) 0.023(13) 0.06(2)
C2D 0.16(2) 0.13(2) 0.13(2) 0.028(16) 0.090(19) 0.085(18)
C3D 0.136(19) 0.084(13) 0.066(11) 0.014(9) 0.049(12) 0.015(12)
C4D 0.097(15) 0.089(14) 0.111(16) 0.004(12) 0.056(13) 0.006(11)
O1E 0.059(12) 0.14(2) 0.041(9) 0.014(12) -0.016(9) 0.028(12)
C1E 0.061(15) 0.12(2) 0.030(11) -0.031(12) 0.005(11) -0.006(15)
C2E 0.063(19) 0.08(2) 0.16(2) 0.011(19) 0.009(19) 0.034(15)
C3E 0.041(15) 0.21(3) 0.054(13) 0.062(17) -0.020(12) 0.003(17)
C4E 0.036(14) 0.15(3) 0.050(12) 0.019(17) 0.014(11) 0.021(15)

loop_
_atom_type_symbol
_atom_type_description
_atom_type_scat_dispersion_real
_atom_type_scat_dispersion_imag
_atom_type_scat_source
C C 0.0033 0.0016 'International Tables Vol C Tables 4.2.6.8 and 6.1.1.4'
H H 0 0 'International Tables Vol C Tables 4.2.6.8 and 6.1.1.4'
P P 0.1023 0.0942 'International Tables Vol C Tables 4.2.6.8 and 6.1.1.4'
Cl Cl 0.1484 0.1585 'International Tables Vol C Tables 4.2.6.8 and 6.1.1.4'
Co Co 0.3494 0.9721 'International Tables Vol C Tables 4.2.6.8 and 6.1.1.4'
O O 0.0106 0.006 'International Tables Vol C Tables 4.2.6.8 and 6.1.1.4'

loop_
_geom_angle_atom_site_label_1
_geom_angle_atom_site_label_2
_geom_angle_atom_site_label_3
_geom_angle
C4 C1 C2 112.6(9)
C4 C1 P1 111.5(7)
C2 C1 P1 113.1(7)
C4 C1 H1 106.4
C2 C1 H1 106.4
P1 C1 H1 106.4
C1 C2 C3 117.0(8)
C1 C2 H2A 108
C3 C2 H2A 108
C1 C2 H2B 108
C3 C2 H2B 108
H2A C2 H2B 107.3
C5 C3 C2 108.3(9)
C5 C3 P2 115.8(8)
C2 C3 P2 107.3(7)
C5 C3 H3 108.4
C2 C3 H3 108.4
P2 C3 H3 108.4
C1 C4 H4A 109.5
C1 C4 H4B 109.5
H4A C4 H4B 109.5
C1 C4 H4C 109.5
H4A C4 H4C 109.5
H4B C4 H4C 109.5
C3 C5 H5A 109.5
C3 C5 H5B 109.5
H5A C5 H5B 109.5
C3 C5 H5C 109.5
H5A C5 H5C 109.5
H5B C5 H5C 109.5
C7 C6 C11 116.8(11)
C7 C6 P1 127.2(10)
C11 C6 P1 115.9(8)
C8 C7 C6 121.4(13)
C8 C7 H7 119.3
C6 C7 H7 119.3
C7 C8 C9 122.5(12)
C7 C8 H8 118.8
C9 C8 H8 118.8
C10 C9 C8 118.0(13)
C10 C9 H9 121
C8 C9 H9 121
C9 C10 C11 120.4(13)
C9 C10 H10 119.8
C11 C10 H10 119.8
C6 C11 C10 120.9(11)
C6 C11 H11 119.6
C10 C11 H11 119.6
C13 C12 C17 117.6(10)
C13 C12 P1 118.8(8)
C17 C12 P1 123.4(8)
C12 C13 C14 122.2(12)
C12 C13 H13 118.9
C14 C13 H13 118.9
C15 C14 C13 118.8(13)
C15 C14 H14 120.6
C13 C14 H14 120.6
C16 C15 C14 119.9(12)
C16 C15 H15 120.1
C14 C15 H15 120.1
C15 C16 C17 121.5(13)
C15 C16 H16 119.3
C17 C16 H16 119.3
C16 C17 C12 120.0(12)
C16 C17 H17 120
C12 C17 H17 120
C19 C18 C23 118.1(10)
C19 C18 P2 118.0(7)
C23 C18 P2 123.8(8)
C18 C19 C20 120.7(10)
C18 C19 H19 119.6
C20 C19 H19 119.6
C21 C20 C19 122.0(13)
C21 C20 H20 119
C19 C20 H20 119
C20 C21 C22 118.4(13)
C20 C21 H21 120.8
C22 C21 H21 120.8
C23 C22 C21 121.4(12)
C23 C22 H22 119.3
C21 C22 H22 119.3
C22 C23 C18 119.3(12)
C22 C23 H23 120.3
C18 C23 H23 120.3
C25 C24 C29 117.8(9)
C25 C24 P2 121.4(7)
C29 C24 P2 120.4(8)
C24 C25 C26 121.0(10)
C24 C25 H25 119.5
C26 C25 H25 119.5
C27 C26 C25 120.9(12)
C27 C26 H26 119.5
C25 C26 H26 119.5
C26 C27 C28 120.0(10)
C26 C27 H27 120
C28 C27 H27 120
C29 C28 C27 118.9(11)
C29 C28 H28 120.5
C27 C28 H28 120.5
C28 C29 C24 121.4(11)
C28 C29 H29 119.3
C24 C29 H29 119.3
C33 C30 C31 111.8(8)
C33 C30 P3 109.4(6)
C31 C30 P3 115.3(6)
C33 C30 H30 106.6
C31 C30 H30 106.6
P3 C30 H30 106.6
C30 C31 C32 114.1(7)
C30 C31 H31A 108.7
C32 C31 H31A 108.7
C30 C31 H31B 108.7
C32 C31 H31B 108.7
H31A C31 H31B 107.6
C34 C32 C31 111.6(8)
C34 C32 P4 113.7(7)
C31 C32 P4 107.3(6)
C34 C32 H32 108
C31 C32 H32 108
P4 C32 H32 108
C30 C33 H33A 109.5
C30 C33 H33B 109.5
H33A C33 H33B 109.5
C30 C33 H33C 109.5
H33A C33 H33C 109.5
H33B C33 H33C 109.5
C32 C34 H34A 109.5
C32 C34 H34B 109.5
H34A C34 H34B 109.5
C32 C34 H34C 109.5
H34A C34 H34C 109.5
H34B C34 H34C 109.5
C40 C35 C36 115.3(9)
C40 C35 P3 124.2(7)
C36 C35 P3 120.4(7)
C37 C36 C35 122.0(10)
C37 C36 H36 119
C35 C36 H36 119
C36 C37 C38 121.4(11)
C36 C37 H37 119.3
C38 C37 H37 119.3
C39 C38 C37 117.9(10)
C39 C38 H38 121
C37 C38 H38 121
C38 C39 C40 120.8(10)
C38 C39 H39 119.6
C40 C39 H39 119.6
C39 C40 C35 122.5(10)
C39 C40 H40 118.7
C35 C40 H40 118.7
C42 C41 C46 119.6(8)
C42 C41 P3 117.4(7)
C46 C41 P3 122.8(7)
C41 C42 C43 120.1(10)
C41 C42 H42 120
C43 C42 H42 120
C42 C43 C44 120.0(11)
C42 C43 H43 120
C44 C43 H43 120
C45 C44 C43 119.5(9)
C45 C44 H44 120.2
C43 C44 H44 120.2
C46 C45 C44 121.3(10)
C46 C45 H45 119.3
C44 C45 H45 119.3
C45 C46 C41 119.3(9)
C45 C46 H46 120.3
C41 C46 H46 120.3
C52 C47 C48 118.0(9)
C52 C47 P4 124.2(7)
C48 C47 P4 117.7(7)
C47 C48 C49 120.2(9)
C47 C48 H48 119.9
C49 C48 H48 119.9
C50 C49 C48 122.0(10)
C50 C49 H49 119
C48 C49 H49 119
C49 C50 C51 117.3(10)
C49 C50 H50 121.4
C51 C50 H50 121.4
C50 C51 C52 122.1(10)
C50 C51 H51 119
C52 C51 H51 119
C51 C52 C47 120.4(9)
C51 C52 H52 119.8
C47 C52 H52 119.8
C54 C53 C58 118.3(9)
C54 C53 P4 123.8(8)
C58 C53 P4 117.8(8)
C53 C54 C55 120.8(11)
C53 C54 H54 119.6
C55 C54 H54 119.6
C56 C55 C54 120.3(12)
C56 C55 H55 119.8
C54 C55 H55 119.8
C55 C56 C57 121.3(11)
C55 C56 H56 119.3
C57 C56 H56 119.3
C58 C57 C56 117.3(12)
C58 C57 H57 121.3
C56 C57 H57 121.3
C57 C58 C53 121.9(11)
C57 C58 H58 119
C53 C58 H58 119
C60 C59 C62 112.6(9)
C60 C59 P6 113.2(7)
C62 C59 P6 111.7(8)
C60 C59 H59 106.2
C62 C59 H59 106.2
P6 C59 H59 106.2
C61 C60 C59 119.0(9)
C61 C60 H60A 107.6
C59 C60 H60A 107.6
C61 C60 H60B 107.6
C59 C60 H60B 107.6
H60A C60 H60B 107
C60 C61 C63 110.0(9)
C60 C61 P5 111.1(7)
C63 C61 P5 113.4(8)
C60 C61 H61 107.4
C63 C61 H61 107.4
P5 C61 H61 107.4
C59 C62 H62A 109.5
C59 C62 H62B 109.5
H62A C62 H62B 109.5
C59 C62 H62C 109.5
H62A C62 H62C 109.5
H62B C62 H62C 109.5
C61 C63 H63A 109.5
C61 C63 H63B 109.5
H63A C63 H63B 109.5
C61 C63 H63C 109.5
H63A C63 H63C 109.5
H63B C63 H63C 109.5
C69 C64 C65 118.0(10)
C69 C64 P6 124.4(9)
C65 C64 P6 117.6(8)
C66 C65 C64 118.5(10)
C66 C65 H65 120.8
C64 C65 H65 120.8
C67 C66 C65 121.1(11)
C67 C66 H66 119.5
C65 C66 H66 119.5
C66 C67 C68 121.6(12)
C66 C67 H67 119.2
C68 C67 H67 119.2
C67 C68 C69 117.3(11)
C67 C68 H68 121.3
C69 C68 H68 121.3
C64 C69 C68 123.4(11)
C64 C69 H69 118.3
C68 C69 H69 118.3
C75 C70 C71 118.5(11)
C75 C70 P6 125.9(8)
C71 C70 P6 115.6(9)
C72 C71 C70 121.3(13)
C72 C71 H71 119.3
C70 C71 H71 119.3
C73 C72 C71 119.3(13)
C73 C72 H72 120.3
C71 C72 H72 120.3
C74 C73 C72 120.5(12)
C74 C73 H73 119.7
C72 C73 H73 119.7
C73 C74 C75 119.3(14)
C73 C74 H74 120.3
C75 C74 H74 120.3
C70 C75 C74 120.7(12)
C70 C75 H75 119.6
C74 C75 H75 119.6
C81 C76 C77 118.7(11)
C81 C76 P5 124.2(9)
C77 C76 P5 117.1(9)
C76 C77 C78 119.8(12)
C76 C77 H77 120.1
C78 C77 H77 120.1
C79 C78 C77 120.5(12)
C79 C78 H78 119.8
C77 C78 H78 119.8
C80 C79 C78 118.7(12)
C80 C79 H79 120.6
C78 C79 H79 120.6
C79 C80 C81 121.6(13)
C79 C80 H80 119.2
C81 C80 H80 119.2
C80 C81 C76 120.6(12)
C80 C81 H81 119.7
C76 C81 H81 119.7
C83 C82 C87 119.1(10)
C83 C82 P5 120.9(9)
C87 C82 P5 119.1(8)
C84 C83 C82 120.1(13)
C84 C83 H83 119.9
C82 C83 H83 119.9
C83 C84 C85 122.1(14)
C83 C84 H84 119
C85 C84 H84 119
C86 C85 C84 116.7(12)
C86 C85 H85 121.6
C84 C85 H85 121.6
C87 C86 C85 123.2(14)
C87 C86 H86 118.4
C85 C86 H86 118.4
C86 C87 C82 118.8(13)
C86 C87 H87 120.6
C82 C87 H87 120.6
C12 P1 C6 99.5(4)
C12 P1 C1 99.9(5)
C6 P1 C1 103.8(5)
C12 P1 Co1 118.3(4)
C6 P1 Co1 122.7(3)
C1 P1 Co1 109.5(3)
C18 P2 C24 104.0(5)
C18 P2 C3 104.6(5)
C24 P2 C3 104.1(4)
C18 P2 Co1 126.3(3)
C24 P2 Co1 112.0(3)
C3 P2 Co1 103.5(3)
C35 P3 C41 104.7(4)
C35 P3 C30 101.8(4)
C41 P3 C30 103.9(4)
C35 P3 Co1 121.6(3)
C41 P3 Co1 111.4(3)
C30 P3 Co1 111.6(3)
C53 P4 C47 102.6(5)
C53 P4 C32 103.6(4)
C47 P4 C32 102.0(4)
C53 P4 Co2 118.3(3)
C47 P4 Co2 109.8(3)
C32 P4 Co2 118.3(3)
C82 P5 C76 103.8(5)
C82 P5 C61 104.6(5)
C76 P5 C61 101.6(5)
C82 P5 Co2 110.7(3)
C76 P5 Co2 127.6(4)
C61 P5 Co2 106.1(4)
C64 P6 C70 100.2(5)
C64 P6 C59 101.5(5)
C70 P6 C59 103.1(5)
C64 P6 Co2 116.4(4)
C70 P6 Co2 123.2(3)
C59 P6 Co2 109.8(4)
Cl1 Co1 P2 102.02(10)
Cl1 Co1 P1 108.63(11)
P2 Co1 P1 95.67(10)
Cl1 Co1 P3 119.29(10)
P2 Co1 P3 110.88(10)
P1 Co1 P3 116.76(10)
Cl2 Co2 P5 102.86(10)
Cl2 Co2 P6 108.42(11)
P5 Co2 P6 96.61(11)
Cl2 Co2 P4 120.01(10)
P5 Co2 P4 107.98(11)
P6 Co2 P4 117.28(10)
C4A O1A C1A 106.7(14)
O1A C1A C2A 106.0(13)
O1A C1A H1A1 110.5
C2A C1A H1A1 110.5
O1A C1A H1A2 110.5
C2A C1A H1A2 110.5
H1A1 C1A H1A2 108.7
C3A C2A C1A 105.5(14)
C3A C2A H2A1 110.6
C1A C2A H2A1 110.6
C3A C2A H2A2 110.6
C1A C2A H2A2 110.6
H2A1 C2A H2A2 108.8
C2A C3A C4A 103.2(16)
C2A C3A H3A1 111.1
C4A C3A H3A1 111.1
C2A C3A H3A2 111.1
C4A C3A H3A2 111.1
H3A1 C3A H3A2 109.1
O1A C4A C3A 107.2(14)
O1A C4A H4A1 110.3
C3A C4A H4A1 110.3
O1A C4A H4A2 110.3
C3A C4A H4A2 110.3
H4A1 C4A H4A2 108.5
C1B O1B C4B 104.5(15)
C2B C1B O1B 116.2(19)
C2B C1B H1B1 108.2
O1B C1B H1B1 108.2
C2B C1B H1B2 108.2
O1B C1B H1B2 108.2
H1B1 C1B H1B2 107.4
C1B C2B C3B 99.2(17)
C1B C2B H2B1 111.9
C3B C2B H2B1 111.9
C1B C2B H2B2 111.9
C3B C2B H2B2 111.9
H2B1 C2B H2B2 109.6
C2B C3B C4B 106.7(18)
C2B C3B H3B1 110.4
C4B C3B H3B1 110.4
C2B C3B H3B2 110.4
C4B C3B H3B2 110.4
H3B1 C3B H3B2 108.6
O1B C4B C3B 101.9(17)
O1B C4B H4B1 111.4
C3B C4B H4B1 111.4
O1B C4B H4B2 111.4
C3B C4B H4B2 111.4
H4B1 C4B H4B2 109.3
C1C O1C C4C 106(2)
O1C C1C C2C 110.7(19)
O1C C1C H1C1 109.5
C2C C1C H1C1 109.5
O1C C1C H1C2 109.5
C2C C1C H1C2 109.5
H1C1 C1C H1C2 108.1
C3C C2C C1C 102.7(16)
C3C C2C H2C1 111.2
C1C C2C H2C1 111.2
C3C C2C H2C2 111.2
C1C C2C H2C2 111.2
H2C1 C2C H2C2 109.1
C4C C3C C2C 105(2)
C4C C3C H3C1 110.7
C2C C3C H3C1 110.7
C4C C3C H3C2 110.7
C2C C3C H3C2 110.7
H3C1 C3C H3C2 108.8
O1C C4C C3C 113(3)
O1C C4C H4C1 108.9
C3C C4C H4C1 108.9
O1C C4C H4C2 108.9
C3C C4C H4C2 108.9
H4C1 C4C H4C2 107.8
C4D O1D C1D 105.7(16)
C2D C1D O1D 110.1(18)
C2D C1D H1D1 109.7
O1D C1D H1D1 109.7
C2D C1D H1D2 109.7
O1D C1D H1D2 109.7
H1D1 C1D H1D2 108.2
C1D C2D C3D 103.7(17)
C1D C2D H2D1 111
C3D C2D H2D1 111
C1D C2D H2D2 111
C3D C2D H2D2 111
H2D1 C2D H2D2 109
C4D C3D C2D 105.0(16)
C4D C3D H3D1 110.7
C2D C3D H3D1 110.7
C4D C3D H3D2 110.7
C2D C3D H3D2 110.7
H3D1 C3D H3D2 108.8
O1D C4D C3D 108.8(16)
O1D C4D H4D1 109.9
C3D C4D H4D1 109.9
O1D C4D H4D2 109.9
C3D C4D H4D2 109.9
H4D1 C4D H4D2 108.3
C4E O1E C1E 111(2)
O1E C1E C2E 102(2)
O1E C1E H1E1 111.4
C2E C1E H1E1 111.4
O1E C1E H1E2 111.4
C2E C1E H1E2 111.4
H1E1 C1E H1E2 109.3
C1E C2E C3E 107(3)
C1E C2E H2E1 110.2
C3E C2E H2E1 110.2
C1E C2E H2E2 110.2
C3E C2E H2E2 110.2
H2E1 C2E H2E2 108.5
C4E C3E C2E 103(2)
C4E C3E H3E1 111.1
C2E C3E H3E1 111.1
C4E C3E H3E2 111.1
C2E C3E H3E2 111.1
H3E1 C3E H3E2 109
O1E C4E C3E 106(2)
O1E C4E H4E1 110.5
C3E C4E H4E1 110.5
O1E C4E H4E2 110.5
C3E C4E H4E2 110.5
H4E1 C4E H4E2 108.7

loop_
_geom_bond_atom_site_label_1
_geom_bond_atom_site_label_2
_geom_bond_distance
C1 C4 1.511(15)
C1 C2 1.549(13)
C1 P1 1.864(10)
C1 H1 1
C2 C3 1.585(14)
C2 H2A 0.99
C2 H2B 0.99
C3 C5 1.527(13)
C3 P2 1.877(11)
C3 H3 1
C4 H4A 0.98
C4 H4B 0.98
C4 H4C 0.98
C5 H5A 0.98
C5 H5B 0.98
C5 H5C 0.98
C6 C7 1.393(16)
C6 C11 1.400(16)
C6 P1 1.831(12)
C7 C8 1.36(2)
C7 H7 0.95
C8 C9 1.38(2)
C8 H8 0.95
C9 C10 1.37(2)
C9 H9 0.95
C10 C11 1.414(17)
C10 H10 0.95
C11 H11 0.95
C12 C13 1.361(16)
C12 C17 1.418(16)
C12 P1 1.823(10)
C13 C14 1.419(17)
C13 H13 0.95
C14 C15 1.38(2)
C14 H14 0.95
C15 C16 1.37(2)
C15 H15 0.95
C16 C17 1.384(17)
C16 H16 0.95
C17 H17 0.95
C18 C19 1.369(14)
C18 C23 1.425(14)
C18 P2 1.806(10)
C19 C20 1.381(15)
C19 H19 0.95
C20 C21 1.339(19)
C20 H20 0.95
C21 C22 1.40(2)
C21 H21 0.95
C22 C23 1.363(17)
C22 H22 0.95
C23 H23 0.95
C24 C25 1.391(15)
C24 C29 1.400(15)
C24 P2 1.818(10)
C25 C26 1.395(15)
C25 H25 0.95
C26 C27 1.348(19)
C26 H26 0.95
C27 C28 1.416(18)
C27 H27 0.95
C28 C29 1.392(16)
C28 H28 0.95
C29 H29 0.95
C30 C33 1.536(13)
C30 C31 1.538(12)
C30 P3 1.868(9)
C30 H30 1
C31 C32 1.557(12)
C31 H31A 0.99
C31 H31B 0.99
C32 C34 1.519(13)
C32 P4 1.888(9)
C32 H32 1
C33 H33A 0.98
C33 H33B 0.98
C33 H33C 0.98
C34 H34A 0.98
C34 H34B 0.98
C34 H34C 0.98
C35 C40 1.407(13)
C35 C36 1.425(13)
C35 P3 1.794(9)
C36 C37 1.357(15)
C36 H36 0.95
C37 C38 1.410(16)
C37 H37 0.95
C38 C39 1.377(16)
C38 H38 0.95
C39 C40 1.386(15)
C39 H39 0.95
C40 H40 0.95
C41 C42 1.389(14)
C41 C46 1.411(13)
C41 P3 1.851(8)
C42 C43 1.394(14)
C42 H42 0.95
C43 C44 1.396(16)
C43 H43 0.95
C44 C45 1.381(15)
C44 H44 0.95
C45 C46 1.380(13)
C45 H45 0.95
C46 H46 0.95
C47 C52 1.392(14)
C47 C48 1.397(13)
C47 P4 1.827(10)
C48 C49 1.398(15)
C48 H48 0.95
C49 C50 1.375(16)
C49 H49 0.95
C50 C51 1.386(15)
C50 H50 0.95
C51 C52 1.389(15)
C51 H51 0.95
C52 H52 0.95
C53 C54 1.385(15)
C53 C58 1.417(15)
C53 P4 1.823(10)
C54 C55 1.405(15)
C54 H54 0.95
C55 C56 1.360(19)
C55 H55 0.95
C56 C57 1.426(19)
C56 H56 0.95
C57 C58 1.395(15)
C57 H57 0.95
C58 H58 0.95
C59 C60 1.534(16)
C59 C62 1.542(14)
C59 P6 1.850(10)
C59 H59 1
C60 C61 1.533(16)
C60 H60A 0.99
C60 H60B 0.99
C61 C63 1.541(15)
C61 P5 1.877(10)
C61 H61 1
C62 H62A 0.98
C62 H62B 0.98
C62 H62C 0.98
C63 H63A 0.98
C63 H63B 0.98
C63 H63C 0.98
C64 C69 1.347(14)
C64 C65 1.436(16)
C64 P6 1.824(11)
C65 C66 1.395(16)
C65 H65 0.95
C66 C67 1.365(17)
C66 H66 0.95
C67 C68 1.367(18)
C67 H67 0.95
C68 C69 1.416(17)
C68 H68 0.95
C69 H69 0.95
C70 C75 1.368(17)
C70 C71 1.391(16)
C70 P6 1.839(11)
C71 C72 1.388(17)
C71 H71 0.95
C72 C73 1.38(2)
C72 H72 0.95
C73 C74 1.37(2)
C73 H73 0.95
C74 C75 1.415(16)
C74 H74 0.95
C75 H75 0.95
C76 C81 1.381(16)
C76 C77 1.389(16)
C76 P5 1.836(11)
C77 C78 1.401(16)
C77 H77 0.95
C78 C79 1.388(19)
C78 H78 0.95
C79 C80 1.36(2)
C79 H79 0.95
C80 C81 1.380(19)
C80 H80 0.95
C81 H81 0.95
C82 C83 1.390(18)
C82 C87 1.419(16)
C82 P5 1.828(10)
C83 C84 1.373(18)
C83 H83 0.95
C84 C85 1.40(2)
C84 H84 0.95
C85 C86 1.39(2)
C85 H85 0.95
C86 C87 1.373(17)
C86 H86 0.95
C87 H87 0.95
P1 Co1 2.257(3)
P2 Co1 2.252(2)
P3 Co1 2.308(3)
P4 Co2 2.280(3)
P5 Co2 2.244(3)
P6 Co2 2.253(3)
Cl1 Co1 2.245(3)
Cl2 Co2 2.237(3)
O1A C4A 1.393(16)
O1A C1A 1.419(15)
C1A C2A 1.52(3)
C1A H1A1 0.99
C1A H1A2 0.99
C2A C3A 1.47(3)
C2A H2A1 0.99
C2A H2A2 0.99
C3A C4A 1.48(2)
C3A H3A1 0.99
C3A H3A2 0.99
C4A H4A1 0.99
C4A H4A2 0.99
O1B C1B 1.398(15)
O1B C4B 1.412(15)
C1B C2B 1.37(3)
C1B H1B1 0.99
C1B H1B2 0.99
C2B C3B 1.47(3)
C2B H2B1 0.99
C2B H2B2 0.99
C3B C4B 1.49(3)
C3B H3B1 0.99
C3B H3B2 0.99
C4B H4B1 0.99
C4B H4B2 0.99
O1C C1C 1.365(18)
O1C C4C 1.393(18)
C1C C2C 1.49(3)
C1C H1C1 0.99
C1C H1C2 0.99
C2C C3C 1.47(3)
C2C H2C1 0.99
C2C H2C2 0.99
C3C C4C 1.40(3)
C3C H3C1 0.99
C3C H3C2 0.99
C4C H4C1 0.99
C4C H4C2 0.99
O1D C4D 1.386(17)
O1D C1D 1.410(17)
C1D C2D 1.37(3)
C1D H1D1 0.99
C1D H1D2 0.99
C2D C3D 1.49(3)
C2D H2D1 0.99
C2D H2D2 0.99
C3D C4D 1.44(3)
C3D H3D1 0.99
C3D H3D2 0.99
C4D H4D1 0.99
C4D H4D2 0.99
O1E C4E 1.399(19)
O1E C1E 1.40(2)
C1E C2E 1.41(3)
C1E H1E1 0.99
C1E H1E2 0.99
C2E C3E 1.42(3)
C2E H2E1 0.99
C2E H2E2 0.99
C3E C4E 1.41(3)
C3E H3E1 0.99
C3E H3E2 0.99
C4E H4E1 0.99
C4E H4E2 0.99

loop_
_geom_torsion_atom_site_label_1
_geom_torsion_atom_site_label_2
_geom_torsion_atom_site_label_3
_geom_torsion_atom_site_label_4
_geom_torsion
C4 C1 C2 C3 57.5(12)
P1 C1 C2 C3 -70.0(10)
C1 C2 C3 C5 -153.2(9)
C1 C2 C3 P2 81.2(9)
C11 C6 C7 C8 -2.1(16)
P1 C6 C7 C8 174.7(9)
C6 C7 C8 C9 1.5(19)
C7 C8 C9 C10 0(2)
C8 C9 C10 C11 0.1(19)
C7 C6 C11 C10 1.7(15)
P1 C6 C11 C10 -175.4(9)
C9 C10 C11 C6 -0.8(18)
C17 C12 C13 C14 0(2)
P1 C12 C13 C14 175.1(15)
C12 C13 C14 C15 0(3)
C13 C14 C15 C16 1(3)
C14 C15 C16 C17 -2(3)
C15 C16 C17 C12 2(2)
C13 C12 C17 C16 -1.3(19)
P1 C12 C17 C16 -175.9(10)
C23 C18 C19 C20 -1.4(16)
P2 C18 C19 C20 175.4(8)
C18 C19 C20 C21 0.6(18)
C19 C20 C21 C22 -1(2)
C20 C21 C22 C23 2(2)
C21 C22 C23 C18 -3(2)
C19 C18 C23 C22 2.4(17)
P2 C18 C23 C22 -174.2(10)
C29 C24 C25 C26 0.3(14)
P2 C24 C25 C26 -171.7(7)
C24 C25 C26 C27 -1.2(15)
C25 C26 C27 C28 2.3(16)
C26 C27 C28 C29 -2.4(16)
C27 C28 C29 C24 1.5(15)
C25 C24 C29 C28 -0.5(14)
P2 C24 C29 C28 171.6(8)
C33 C30 C31 C32 -68.4(10)
P3 C30 C31 C32 165.8(7)
C30 C31 C32 C34 -53.0(11)
C30 C31 C32 P4 -178.2(6)
C40 C35 C36 C37 -0.4(15)
P3 C35 C36 C37 -177.3(9)
C35 C36 C37 C38 -0.1(18)
C36 C37 C38 C39 -0.2(18)
C37 C38 C39 C40 0.9(17)
C38 C39 C40 C35 -1.4(16)
C36 C35 C40 C39 1.1(14)
P3 C35 C40 C39 177.9(8)
C46 C41 C42 C43 -3.6(16)
P3 C41 C42 C43 -179.0(10)
C41 C42 C43 C44 2.5(19)
C42 C43 C44 C45 0(2)
C43 C44 C45 C46 -0.7(18)
C44 C45 C46 C41 -0.3(15)
C42 C41 C46 C45 2.5(14)
P3 C41 C46 C45 177.7(7)
C52 C47 C48 C49 0.4(14)
P4 C47 C48 C49 178.0(8)
C47 C48 C49 C50 1.1(16)
C48 C49 C50 C51 -0.8(16)
C49 C50 C51 C52 -1.0(17)
C50 C51 C52 C47 2.5(17)
C48 C47 C52 C51 -2.2(15)
P4 C47 C52 C51 -179.6(8)
C58 C53 C54 C55 -2.4(16)
P4 C53 C54 C55 174.8(9)
C53 C54 C55 C56 1.9(18)
C54 C55 C56 C57 -0.4(19)
C55 C56 C57 C58 -0.6(18)
C56 C57 C58 C53 0.2(17)
C54 C53 C58 C57 1.3(16)
P4 C53 C58 C57 -176.0(9)
C62 C59 C60 C61 57.6(12)
P6 C59 C60 C61 -70.3(10)
C59 C60 C61 C63 -157.3(9)
C59 C60 C61 P5 76.4(11)
C69 C64 C65 C66 -1.8(14)
P6 C64 C65 C66 179.4(7)
C64 C65 C66 C67 3.7(15)
C65 C66 C67 C68 -3.6(17)
C66 C67 C68 C69 1.5(17)
C65 C64 C69 C68 -0.3(15)
P6 C64 C69 C68 178.5(8)
C67 C68 C69 C64 0.5(17)
C75 C70 C71 C72 3(2)
P6 C70 C71 C72 -177.4(13)
C70 C71 C72 C73 -4(3)
C71 C72 C73 C74 1(3)
C72 C73 C74 C75 3(3)
C71 C70 C75 C74 1(2)
P6 C70 C75 C74 -178.6(11)
C73 C74 C75 C70 -4(2)
C81 C76 C77 C78 -2.5(17)
P5 C76 C77 C78 175.9(9)
C76 C77 C78 C79 3.6(19)
C77 C78 C79 C80 -3(2)
C78 C79 C80 C81 2(2)
C79 C80 C81 C76 -1(2)
C77 C76 C81 C80 1.1(18)
P5 C76 C81 C80 -177.2(10)
C87 C82 C83 C84 -3.2(16)
P5 C82 C83 C84 -171.7(9)
C82 C83 C84 C85 1.6(18)
C83 C84 C85 C86 0.8(18)
C84 C85 C86 C87 -1.7(19)
C85 C86 C87 C82 0.2(18)
C83 C82 C87 C86 2.3(15)
P5 C82 C87 C86 171.0(9)
C13 C12 P1 C6 146.6(11)
C17 C12 P1 C6 -38.9(10)
C13 C12 P1 C1 -107.5(12)
C17 C12 P1 C1 67.1(10)
C13 C12 P1 Co1 11.1(12)
C17 C12 P1 Co1 -174.3(8)
C7 C6 P1 C12 113.5(10)
C11 C6 P1 C12 -69.8(8)
C7 C6 P1 C1 10.7(10)
C11 C6 P1 C1 -172.5(8)
C7 C6 P1 Co1 -113.8(9)
C11 C6 P1 Co1 63.0(8)
C4 C1 P1 C12 50.6(8)
C2 C1 P1 C12 178.6(7)
C4 C1 P1 C6 153.1(8)
C2 C1 P1 C6 -78.9(8)
C4 C1 P1 Co1 -74.3(8)
C2 C1 P1 Co1 53.7(8)
C19 C18 P2 C24 137.2(8)
C23 C18 P2 C24 -46.2(10)
C19 C18 P2 C3 -113.8(8)
C23 C18 P2 C3 62.8(10)
C19 C18 P2 Co1 5.6(10)
C23 C18 P2 Co1 -177.7(8)
C25 C24 P2 C18 -32.6(9)
C29 C24 P2 C18 155.6(8)
C25 C24 P2 C3 -142.0(8)
C29 C24 P2 C3 46.2(9)
C25 C24 P2 Co1 106.8(8)
C29 C24 P2 Co1 -65.0(8)
C5 C3 P2 C18 -59.8(10)
C2 C3 P2 C18 61.2(7)
C5 C3 P2 C24 49.1(10)
C2 C3 P2 C24 170.1(6)
C5 C3 P2 Co1 166.4(8)
C2 C3 P2 Co1 -72.7(6)
C40 C35 P3 C41 23.9(9)
C36 C35 P3 C41 -159.5(8)
C40 C35 P3 C30 131.9(8)
C36 C35 P3 C30 -51.5(9)
C40 C35 P3 Co1 -103.3(8)
C36 C35 P3 Co1 73.3(9)
C42 C41 P3 C35 -144.2(8)
C46 C41 P3 C35 40.4(9)
C42 C41 P3 C30 109.3(8)
C46 C41 P3 C30 -66.0(8)
C42 C41 P3 Co1 -11.0(9)
C46 C41 P3 Co1 173.6(7)
C33 C30 P3 C35 -173.8(6)
C31 C30 P3 C35 -46.8(7)
C33 C30 P3 C41 -65.2(7)
C31 C30 P3 C41 61.9(7)
C33 C30 P3 Co1 55.0(7)
C31 C30 P3 Co1 -178.0(6)
C54 C53 P4 C47 137.8(9)
C58 C53 P4 C47 -45.0(9)
C54 C53 P4 C32 32.0(10)
C58 C53 P4 C32 -150.8(8)
C54 C53 P4 Co2 -101.2(8)
C58 C53 P4 Co2 76.0(9)
C52 C47 P4 C53 -24.8(10)
C48 C47 P4 C53 157.7(8)
C52 C47 P4 C32 82.3(9)
C48 C47 P4 C32 -95.1(8)
C52 C47 P4 Co2 -151.5(8)
C48 C47 P4 Co2 31.1(8)
C34 C32 P4 C53 52.2(8)
C31 C32 P4 C53 176.1(7)
C34 C32 P4 C47 -54.1(8)
C31 C32 P4 C47 69.7(7)
C34 C32 P4 Co2 -174.6(6)
C31 C32 P4 Co2 -50.7(7)
C83 C82 P5 C76 -41.6(10)
C87 C82 P5 C76 149.8(8)
C83 C82 P5 C61 -147.8(9)
C87 C82 P5 C61 43.7(9)
C83 C82 P5 Co2 98.2(9)
C87 C82 P5 Co2 -70.3(8)
C81 C76 P5 C82 -28.2(11)
C77 C76 P5 C82 153.5(9)
C81 C76 P5 C61 80.2(11)
C77 C76 P5 C61 -98.1(9)
C81 C76 P5 Co2 -158.7(8)
C77 C76 P5 Co2 23.0(11)
C60 C61 P5 C82 178.0(8)
C63 C61 P5 C82 53.6(9)
C60 C61 P5 C76 70.2(9)
C63 C61 P5 C76 -54.2(9)
C60 C61 P5 Co2 -64.9(8)
C63 C61 P5 Co2 170.7(7)
C69 C64 P6 C70 -36.3(9)
C65 C64 P6 C70 142.5(8)
C69 C64 P6 C59 69.4(9)
C65 C64 P6 C59 -111.8(8)
C69 C64 P6 Co2 -171.5(7)
C65 C64 P6 Co2 7.3(8)
C75 C70 P6 C64 107.7(11)
C71 C70 P6 C64 -71.5(10)
C75 C70 P6 C59 3.3(12)
C71 C70 P6 C59 -175.9(10)
C75 C70 P6 Co2 -121.3(10)
C71 C70 P6 Co2 59.5(10)
C60 C59 P6 C64 178.5(7)
C62 C59 P6 C64 50.1(9)
C60 C59 P6 C70 -78.0(8)
C62 C59 P6 C70 153.6(8)
C60 C59 P6 Co2 54.9(8)
C62 C59 P6 Co2 -73.5(9)
C4A O1A C1A C2A -23(2)
O1A C1A C2A C3A 3(2)
C1A C2A C3A C4A 16(2)
C1A O1A C4A C3A 35(2)
C2A C3A C4A O1A -31(2)
C4B O1B C1B C2B -10(3)
O1B C1B C2B C3B -11(3)
C1B C2B C3B C4B 28(3)
C1B O1B C4B C3B 26.6(19)
C2B C3B C4B O1B -35(2)
C4C O1C C1C C2C -9(3)
O1C C1C C2C C3C 16(3)
C1C C2C C3C C4C -15(3)
C1C O1C C4C C3C -1(3)
C2C C3C C4C O1C 11(3)
C4D O1D C1D C2D -25(4)
O1D C1D C2D C3D 26(4)
C1D C2D C3D C4D -17(3)
C1D O1D C4D C3D 13(3)
C2D C3D C4D O1D 2(3)
C4E O1E C1E C2E -17(4)
O1E C1E C2E C3E 31(4)
C1E C2E C3E C4E -33(5)
C1E O1E C4E C3E -3(5)
C2E C3E C4E O1E 21(5)

loop_
_platon_squeeze_void_nr
_platon_squeeze_void_average_x
_platon_squeeze_void_average_y
_platon_squeeze_void_average_z
_platon_squeeze_void_volume
_platon_squeeze_void_count_electrons
_platon_squeeze_void_content
1 0.298 0.399 0.672 217 63 ' '
2 -0.299 0.899 0.328 217 63 ' '
